data_4327914
loop_
_publ_author_name
'Almudena Gallego'
'Oscar Castillo'
'Carlos J. G\'omez-Garc\'ia'
'F\'elix Zamora'
'Salom\'e Delgado'

_publ_contact_author
;
 Salom\'e Delgado. Departamento de Qu\'imica Inorg\'anica.
 Universidad Aut\'onoma de Madrid, E-28049 Madrid, Spain
;
_publ_contact_author_email salome.delgado@uam.es
_publ_contact_author_fax '+34-914 974 833'
_publ_contact_author_phone '+34-946 974 846'
_publ_section_title
;
 Electrical Conductivity and Luminescence in Coordination Polymers Based
 on Copper(I)-Halides and Sulfur-Pyrimidine Ligands
;
_journal_name_full 'Inorganic Chemistry'
_journal_page_first 718
_journal_page_last 727
_journal_paper_doi 10.1021/ic202255w
_journal_volume 51
_journal_year 2012
_chemical_formula_moiety 'C8 H8 Cu2 I2 N4 S2'
_chemical_formula_structural 'C8 H8 Cu2 I2 N4 S2'
_chemical_formula_sum 'C8 H8 Cu2 I2 N4 S2'
_chemical_formula_weight 605.18
_chemical_name_systematic
; 
catena-[(mu-iodido)(mu-pyrimidine-2-thione-KN:KS)copper(I)]
;
_space_group_IT_number 2
_symmetry_cell_setting triclinic
_symmetry_space_group_name_Hall '-P 1'
_symmetry_space_group_name_H-M 'P -1'
_atom_sites_solution_hydrogens geom
_atom_sites_solution_primary direct
_atom_sites_solution_secondary difmap
_audit_creation_method SHELXL97
_cell_angle_alpha 74.600(3)
_cell_angle_beta 81.066(3)
_cell_angle_gamma 63.818(3)
_cell_formula_units_Z 2
_cell_length_a 7.2574(6)
_cell_length_b 7.9897(7)
_cell_length_c 13.9518(10)
_cell_measurement_reflns_used 9244
_cell_measurement_temperature 100(2)
_cell_measurement_theta_max 28.92
_cell_measurement_theta_min 2.91
_cell_volume 699.24(10)
_computing_cell_refinement 'Bruker SMART'
_computing_data_collection 'Bruker SMART'
_computing_data_reduction 'Bruker SAINT'
_computing_molecular_graphics 'Bruker SHELXTL'
_computing_publication_material 'Bruker SHELXTL'
_computing_structure_refinement 'SHELXL-97 (Sheldrick, 1997)'
_computing_structure_solution 'SHELXS-97 (Sheldrick, 1990)'
_diffrn_ambient_temperature 100(2)
_diffrn_measured_fraction_theta_full 0.987
_diffrn_measured_fraction_theta_max 0.987
_diffrn_measurement_device_type 'CCD area detector'
_diffrn_measurement_method 'phi and omega scans'
_diffrn_radiation_monochromator graphite
_diffrn_radiation_source 'fine-focus sealed tube'
_diffrn_radiation_type MoK\a
_diffrn_radiation_wavelength 0.71073
_diffrn_reflns_av_R_equivalents 0.0392
_diffrn_reflns_av_sigmaI/netI 0.0320
_diffrn_reflns_limit_h_max 9
_diffrn_reflns_limit_h_min -9
_diffrn_reflns_limit_k_max 10
_diffrn_reflns_limit_k_min -10
_diffrn_reflns_limit_l_max 13
_diffrn_reflns_limit_l_min -17
_diffrn_reflns_number 12560
_diffrn_reflns_theta_full 27.10
_diffrn_reflns_theta_max 27.10
_diffrn_reflns_theta_min 1.52
_exptl_absorpt_coefficient_mu 7.740
_exptl_absorpt_correction_T_max 0.5116
_exptl_absorpt_correction_T_min 0.2478
_exptl_absorpt_correction_type multi-scan
_exptl_absorpt_process_details
;
Bruker (2008). SADABS, APEX2 and SAINT. 
Bruker AXS Inc., Madison, Wisconsin, USA.
;
_exptl_crystal_colour red
_exptl_crystal_density_diffrn 2.874
_exptl_crystal_description prismatic
_exptl_crystal_F_000 560
_exptl_crystal_size_max 0.25
_exptl_crystal_size_mid 0.20
_exptl_crystal_size_min 0.10
_refine_diff_density_max 1.773
_refine_diff_density_min -1.361
_refine_diff_density_rms 0.204
_refine_ls_extinction_method none
_refine_ls_goodness_of_fit_ref 1.129
_refine_ls_hydrogen_treatment constr
_refine_ls_matrix_type full
_refine_ls_number_parameters 163
_refine_ls_number_reflns 3052
_refine_ls_number_restraints 0
_refine_ls_restrained_S_all 1.129
_refine_ls_R_factor_all 0.0286
_refine_ls_R_factor_gt 0.0268
_refine_ls_shift/su_max 0.001
_refine_ls_shift/su_mean 0.000
_refine_ls_structure_factor_coef Fsqd
_refine_ls_weighting_details 'calc w=1/[\s^2^(Fo^2^)+(0.0285P)^2^+3.7561P] where P=(Fo^2^+2Fc^2^)/3'
_refine_ls_weighting_scheme calc
_refine_ls_wR_factor_gt 0.0702
_refine_ls_wR_factor_ref 0.0735
_reflns_number_gt 2897
_reflns_number_total 3052
_reflns_threshold_expression >2sigma(I)
_cod_data_source_file ic202255w_si_001_4.cif
_cod_data_source_block compound6
_cod_database_code 4327914

loop_
_symmetry_equiv_pos_as_xyz
'x, y, z'
'-x, -y, -z'

loop_
_atom_site_label
_atom_site_type_symbol
_atom_site_fract_x
_atom_site_fract_y
_atom_site_fract_z
_atom_site_U_iso_or_equiv
_atom_site_adp_type
_atom_site_occupancy
_atom_site_symmetry_multiplicity
_atom_site_calc_flag
_atom_site_refinement_flags
Cu1 Cu -0.16695(8) 0.98036(8) 0.78827(4) 0.01155(13) Uani 1 1 d .
Cu2 Cu 0.15309(9) 0.68346(8) 0.74993(4) 0.01460(14) Uani 1 1 d .
C1 C 0.0462(7) 0.7267(6) 0.9773(3) 0.0112(9) Uani 1 1 d .
C2 C -0.0787(8) 0.7747(7) 1.1420(3) 0.0155(9) Uani 1 1 d .
H2 H -0.0626 0.7313 1.2118 0.019 Uiso 1 1 calc R
C3 C -0.2408(7) 0.9404(7) 1.1038(4) 0.0151(9) Uani 1 1 d .
H3 H -0.3407 1.0167 1.1455 0.018 Uiso 1 1 calc R
C4 C -0.2519(7) 0.9915(6) 1.0012(3) 0.0114(9) Uani 1 1 d .
H4 H -0.3647 1.1055 0.9735 0.014 Uiso 1 1 calc R
C5 C 0.4531(6) 0.3443(6) 0.6709(3) 0.0091(8) Uani 1 1 d .
C6 C 0.4352(7) 0.2811(6) 0.5149(3) 0.0120(9) Uani 1 1 d .
H6 H 0.4884 0.1981 0.4699 0.014 Uiso 1 1 calc R
C7 C 0.2683(7) 0.4542(6) 0.4917(3) 0.0120(9) Uani 1 1 d .
H7 H 0.2052 0.4972 0.4297 0.014 Uiso 1 1 calc R
C8 C 0.1966(7) 0.5633(6) 0.5634(3) 0.0127(9) Uani 1 1 d .
H8 H 0.0792 0.6819 0.5495 0.015 Uiso 1 1 calc R
I1 I -0.26541(4) 0.73734(4) 0.73593(2) 0.01122(9) Uani 1 1 d .
I2 I 0.11440(4) 1.02488(4) 0.64192(2) 0.01142(9) Uani 1 1 d .
N1 N -0.1160(6) 0.8923(5) 0.9385(3) 0.0099(7) Uani 1 1 d .
N2 N 0.0578(6) 0.6740(5) 1.0784(3) 0.0129(8) Uani 1 1 d .
H2A H 0.1614 0.5672 1.1038 0.015 Uiso 1 1 calc R
N3 N 0.2819(6) 0.5121(5) 0.6502(3) 0.0101(7) Uani 1 1 d .
N4 N 0.5219(6) 0.2313(5) 0.6028(3) 0.0114(8) Uani 1 1 d .
H4A H 0.6286 0.1202 0.6171 0.014 Uiso 1 1 calc R
S1 S 0.23210(17) 0.58317(15) 0.90975(8) 0.0125(2) Uani 1 1 d .
S2 S -0.42246(17) 1.28121(15) 0.77534(8) 0.0117(2) Uani 1 1 d .

loop_
_atom_site_aniso_label
_atom_site_aniso_U_11
_atom_site_aniso_U_22
_atom_site_aniso_U_33
_atom_site_aniso_U_23
_atom_site_aniso_U_13
_atom_site_aniso_U_12
Cu1 0.0094(3) 0.0090(3) 0.0115(3) -0.0028(2) -0.0022(2) 0.0012(2)
Cu2 0.0168(3) 0.0090(3) 0.0098(3) -0.0028(2) -0.0004(2) 0.0023(2)
C1 0.008(2) 0.009(2) 0.014(2) -0.0028(16) -0.0022(16) 0.0001(16)
C2 0.024(3) 0.016(2) 0.008(2) -0.0049(17) 0.0028(18) -0.010(2)
C3 0.016(2) 0.015(2) 0.017(2) -0.0064(18) 0.0039(18) -0.0082(19)
C4 0.008(2) 0.011(2) 0.015(2) -0.0034(16) -0.0002(16) -0.0030(17)
C5 0.0059(19) 0.0075(19) 0.010(2) -0.0009(15) 0.0021(15) -0.0012(16)
C6 0.011(2) 0.010(2) 0.015(2) -0.0054(17) 0.0011(17) -0.0044(17)
C7 0.013(2) 0.011(2) 0.011(2) -0.0013(16) -0.0011(16) -0.0055(17)
C8 0.010(2) 0.011(2) 0.012(2) -0.0006(16) -0.0005(16) -0.0010(17)
I1 0.01028(15) 0.00837(14) 0.01315(16) -0.00233(10) -0.00197(10) -0.00182(11)
I2 0.01021(15) 0.00888(15) 0.01166(16) -0.00152(10) 0.00061(10) -0.00166(11)
N1 0.0086(17) 0.0079(17) 0.0112(19) -0.0016(14) -0.0010(14) -0.0020(14)
N2 0.015(2) 0.0096(18) 0.0103(19) -0.0023(14) -0.0016(14) -0.0015(15)
N3 0.0075(17) 0.0063(17) 0.0111(18) -0.0008(13) 0.0000(13) 0.0011(14)
N4 0.0112(18) 0.0066(17) 0.0126(19) -0.0035(14) 0.0009(14) 0.0001(14)
S1 0.0126(5) 0.0094(5) 0.0100(5) -0.0030(4) -0.0015(4) 0.0011(4)
S2 0.0111(5) 0.0088(5) 0.0113(5) -0.0035(4) -0.0022(4) 0.0005(4)

loop_
_atom_type_symbol
_atom_type_description
_atom_type_scat_dispersion_real
_atom_type_scat_dispersion_imag
_atom_type_scat_source
C C 0.0033 0.0016 'International Tables Vol C Tables 4.2.6.8 and 6.1.1.4'
H H 0.0000 0.0000 'International Tables Vol C Tables 4.2.6.8 and 6.1.1.4'
N N 0.0061 0.0033 'International Tables Vol C Tables 4.2.6.8 and 6.1.1.4'
S S 0.1246 0.1234 'International Tables Vol C Tables 4.2.6.8 and 6.1.1.4'
Cu Cu 0.3201 1.2651 'International Tables Vol C Tables 4.2.6.8 and 6.1.1.4'
I I -0.4742 1.8119 'International Tables Vol C Tables 4.2.6.8 and 6.1.1.4'

loop_
_geom_angle_atom_site_label_1
_geom_angle_atom_site_label_2
_geom_angle_atom_site_label_3
_geom_angle
_geom_angle_site_symmetry_1
_geom_angle_site_symmetry_3
N1 Cu1 S2 102.67(11) . .
N1 Cu1 Cu2 92.10(10) . .
S2 Cu1 Cu2 162.80(4) . .
N1 Cu1 I1 108.68(11) . .
S2 Cu1 I1 114.83(4) . .
Cu2 Cu1 I1 67.43(2) . .
N1 Cu1 I2 125.00(11) . .
S2 Cu1 I2 103.78(4) . .
Cu2 Cu1 I2 59.882(19) . .
I1 Cu1 I2 102.39(2) . .
N3 Cu2 S1 122.69(11) . .
N3 Cu2 Cu1 143.82(11) . .
S1 Cu2 Cu1 90.83(4) . .
N3 Cu2 I2 103.04(11) . .
S1 Cu2 I2 122.78(4) . .
Cu1 Cu2 I2 62.488(19) . .
N3 Cu2 I1 95.87(11) . .
S1 Cu2 I1 109.01(4) . .
Cu1 Cu2 I1 56.973(19) . .
I2 Cu2 I1 97.310(19) . .
N2 C1 N1 117.5(4) . .
N2 C1 S1 117.6(3) . .
N1 C1 S1 124.9(3) . .
N2 C2 C3 118.5(4) . .
N2 C2 H2 120.7 . .
C3 C2 H2 120.7 . .
C2 C3 C4 116.5(4) . .
C2 C3 H3 121.7 . .
C4 C3 H3 121.7 . .
N1 C4 C3 124.8(4) . .
N1 C4 H4 117.6 . .
C3 C4 H4 117.6 . .
N3 C5 N4 117.9(4) . .
N3 C5 S2 120.8(3) . 1_645
N4 C5 S2 121.3(3) . 1_645
N4 C6 C7 118.7(4) . .
N4 C6 H6 120.7 . .
C7 C6 H6 120.7 . .
C6 C7 C8 116.7(4) . .
C6 C7 H7 121.6 . .
C8 C7 H7 121.6 . .
N3 C8 C7 124.1(4) . .
N3 C8 H8 118.0 . .
C7 C8 H8 118.0 . .
Cu1 I1 Cu2 55.599(17) . .
Cu2 I2 Cu1 57.630(18) . .
C4 N1 C1 118.3(4) . .
C4 N1 Cu1 119.5(3) . .
C1 N1 Cu1 122.0(3) . .
C2 N2 C1 124.4(4) . .
C2 N2 H2A 117.8 . .
C1 N2 H2A 117.8 . .
C8 N3 C5 118.9(4) . .
C8 N3 Cu2 119.5(3) . .
C5 N3 Cu2 121.5(3) . .
C6 N4 C5 123.6(4) . .
C6 N4 H4A 118.2 . .
C5 N4 H4A 118.2 . .
C1 S1 Cu2 109.74(16) . .
C5 S2 Cu1 109.42(15) 1_465 .

loop_
_geom_bond_atom_site_label_1
_geom_bond_atom_site_label_2
_geom_bond_distance
_geom_bond_site_symmetry_2
Cu1 N1 2.062(4) .
Cu1 S2 2.2780(12) .
Cu1 Cu2 2.5950(8) .
Cu1 I1 2.6368(7) .
Cu1 I2 2.7249(7) .
Cu2 N3 2.040(4) .
Cu2 S1 2.2329(12) .
Cu2 I2 2.6576(7) .
Cu2 I1 2.9041(7) .
C1 N2 1.366(6) .
C1 N1 1.368(5) .
C1 S1 1.684(5) .
C2 N2 1.349(6) .
C2 C3 1.366(7) .
C2 H2 0.9500 .
C3 C4 1.386(7) .
C3 H3 0.9500 .
C4 N1 1.333(6) .
C4 H4 0.9500 .
C5 N3 1.364(5) .
C5 N4 1.371(6) .
C5 S2 1.676(5) 1_645
C6 N4 1.348(6) .
C6 C7 1.375(6) .
C6 H6 0.9500 .
C7 C8 1.390(6) .
C7 H7 0.9500 .
C8 N3 1.328(6) .
C8 H8 0.9500 .
N2 H2A 0.8800 .
N4 H4A 0.8800 .
S2 C5 1.676(5) 1_465

loop_
_geom_hbond_atom_site_label_D
_geom_hbond_atom_site_label_H
_geom_hbond_atom_site_label_A
_geom_hbond_distance_DH
_geom_hbond_distance_HA
_geom_hbond_distance_DA
_geom_hbond_angle_DHA
_geom_hbond_site_symmetry_A
N4 H4A I1 0.88 2.89 3.610(4) 140.8 1_645
N2 H2A I1 0.88 2.74 3.479(4) 142.4 2_567
C2 H2 I2 0.95 3.05 3.698(5) 126.4 2_577
C6 H6 I2 0.95 3.08 3.875(4) 142.6 2_666

loop_
_geom_torsion_atom_site_label_1
_geom_torsion_atom_site_label_2
_geom_torsion_atom_site_label_3
_geom_torsion_atom_site_label_4
_geom_torsion
_geom_torsion_site_symmetry_1
_geom_torsion_site_symmetry_4
N1 Cu1 Cu2 N3 156.4(2) . .
S2 Cu1 Cu2 N3 -54.3(2) . .
I1 Cu1 Cu2 N3 46.97(19) . .
I2 Cu1 Cu2 N3 -73.67(19) . .
N1 Cu1 Cu2 S1 -2.89(11) . .
S2 Cu1 Cu2 S1 146.47(14) . .
I1 Cu1 Cu2 S1 -112.27(4) . .
I2 Cu1 Cu2 S1 127.08(4) . .
N1 Cu1 Cu2 I2 -129.97(11) . .
S2 Cu1 Cu2 I2 19.39(14) . .
I1 Cu1 Cu2 I2 120.644(19) . .
N1 Cu1 Cu2 I1 109.39(11) . .
S2 Cu1 Cu2 I1 -101.26(14) . .
I2 Cu1 Cu2 I1 -120.644(19) . .
N2 C2 C3 C4 0.3(7) . .
C2 C3 C4 N1 -0.8(7) . .
N4 C6 C7 C8 -2.2(7) . .
C6 C7 C8 N3 1.6(7) . .
N1 Cu1 I1 Cu2 -84.33(11) . .
S2 Cu1 I1 Cu2 161.37(4) . .
I2 Cu1 I1 Cu2 49.635(19) . .
N3 Cu2 I1 Cu1 -154.29(11) . .
S1 Cu2 I1 Cu1 78.14(4) . .
I2 Cu2 I1 Cu1 -50.29(2) . .
N3 Cu2 I2 Cu1 144.44(12) . .
S1 Cu2 I2 Cu1 -71.58(5) . .
I1 Cu2 I2 Cu1 46.656(18) . .
N1 Cu1 I2 Cu2 69.23(13) . .
S2 Cu1 I2 Cu2 -174.20(4) . .
I1 Cu1 I2 Cu2 -54.43(2) . .
C3 C4 N1 C1 0.6(7) . .
C3 C4 N1 Cu1 176.0(4) . .
N2 C1 N1 C4 0.0(6) . .
S1 C1 N1 C4 179.9(4) . .
N2 C1 N1 Cu1 -175.3(3) . .
S1 C1 N1 Cu1 4.6(6) . .
S2 Cu1 N1 C4 13.7(4) . .
Cu2 Cu1 N1 C4 -175.2(3) . .
I1 Cu1 N1 C4 -108.4(3) . .
I2 Cu1 N1 C4 130.8(3) . .
S2 Cu1 N1 C1 -171.1(3) . .
Cu2 Cu1 N1 C1 0.0(4) . .
I1 Cu1 N1 C1 66.9(4) . .
I2 Cu1 N1 C1 -54.0(4) . .
C3 C2 N2 C1 0.2(7) . .
N1 C1 N2 C2 -0.4(7) . .
S1 C1 N2 C2 179.6(4) . .
C7 C8 N3 C5 1.3(7) . .
C7 C8 N3 Cu2 -177.9(4) . .
N4 C5 N3 C8 -3.6(6) . .
S2 C5 N3 C8 175.2(4) 1_645 .
N4 C5 N3 Cu2 175.7(3) . .
S2 C5 N3 Cu2 -5.6(5) 1_645 .
S1 Cu2 N3 C8 164.6(3) . .
Cu1 Cu2 N3 C8 9.5(5) . .
I2 Cu2 N3 C8 -51.4(4) . .
I1 Cu2 N3 C8 47.6(4) . .
S1 Cu2 N3 C5 -14.6(4) . .
Cu1 Cu2 N3 C5 -169.7(2) . .
I2 Cu2 N3 C5 129.4(3) . .
I1 Cu2 N3 C5 -131.7(3) . .
C7 C6 N4 C5 -0.1(7) . .
N3 C5 N4 C6 3.0(7) . .
S2 C5 N4 C6 -175.7(4) 1_645 .
N2 C1 S1 Cu2 172.9(3) . .
N1 C1 S1 Cu2 -7.1(5) . .
N3 Cu2 S1 C1 -160.5(2) . .
Cu1 Cu2 S1 C1 5.15(18) . .
I2 Cu2 S1 C1 62.45(19) . .
I1 Cu2 S1 C1 -50.00(18) . .
N1 Cu1 S2 C5 -158.2(2) . 1_465
Cu2 Cu1 S2 C5 53.3(2) . 1_465
I1 Cu1 S2 C5 -40.42(17) . 1_465
I2 Cu1 S2 C5 70.48(17) . 1_465
